data_1533168
loop_
_publ_author_name
'Fleet, M.E.'
'Liu Xiaoyang'

_publ_section_title
;
 Carbonate apatite type A synthesized at high pressure: new space group
 (P3-) and orientation of channel carbonate ion
;
_journal_name_full 'Journal of Solid State Chemistry'
_journal_page_first 412
_journal_page_last 417
_journal_volume 174
_journal_year 2003
_chemical_formula_sum 'C0.75 H0.5 Ca10 O26.75 P6'
_chemical_name_systematic 'Ca10 (P O4)6 ((C O3)0.75 (O H)0.5)'
_space_group_IT_number 147
_symmetry_space_group_name_Hall '-P 3'
_symmetry_space_group_name_H-M 'P -3'
_cell_angle_alpha 90
_cell_angle_beta 90
_cell_angle_gamma 120
_cell_formula_units_Z 1
_cell_length_a 9.5211
_cell_length_b 9.5211
_cell_length_c 6.8725
_cell_volume 539.535
_citation_journal_id_ASTM JSSCBI
_cod_data_source_file Fleet_JSSCBI_2003_150.cif
_cod_data_source_block C0.75H0.5Ca10O26.75P6
_cod_database_code 1533168

loop_
_symmetry_equiv_pos_as_xyz
x,y,z
-y,x-y,z
-x+y,-x,z
-x,-y,-z
y,-x+y,-z
x-y,x,-z

loop_
_atom_site_label
_atom_site_type_symbol
_atom_site_fract_x
_atom_site_fract_y
_atom_site_fract_z
_atom_site_occupancy
_atom_site_U_iso_or_equiv
C1 C+4 0 0 0.5 0.75 0.0
Ca1 Ca+2 0.6667 0.3333 0.0114 1 0.0
O5 O-2 0 0 0.2 0.125 0.0
O3 O-2 0.2463 0.3226 0.0877 1 0.0
P1 P+5 0.37059 0.40052 0.25039 1 0.0
O4 O-2 0.7207 0.628 0.5586 1 0.0
Ca2 Ca+2 0.3333 0.6667 0.495 1 0.0
O1 O-2 0.4842 0.33 0.252 1 0.0
Ca3 Ca+2 0.98964 0.25314 0.24493 1 0.0
O7 O-2 0.991 0.047 0.6631 0.25 0.0
O6 O-2 0 0 0.3 0.125 0.0
O2 O-2 0.4648 0.5842 0.2189 1 0.0
O8 O-2 0.105 0.959 0.522 0.125 0.0
